data_4108956
loop_
_publ_author_name
'Hiroki Mandai'
'Kyoko Mandai'
'Marc L. Snapper'
'Amir H. Hoveyda'

_publ_section_title
;
 Three-Component Ag-Catalyzed Enantioselective Vinylogous Mannich and
 Aza-Diels-Alder Reactions with Alkyl-Substituted Aldehydes
;
_journal_name_full 'Journal of the American Chemical Society'
_journal_page_first 17961
_journal_page_last 17969
_journal_paper_doi 10.1021/ja807243t
_journal_volume 130
_journal_year 2008
_chemical_absolute_configuration ad
_chemical_formula_sum 'C19 H25 N O3 S'
_chemical_formula_weight 347.46
_chemical_name_systematic
;

 ?

;
_space_group_IT_number 19
_symmetry_cell_setting orthorhombic
_symmetry_space_group_name_Hall 'P 2ac 2ab'
_symmetry_space_group_name_H-M 'P 21 21 21'
_atom_sites_solution_hydrogens geom
_atom_sites_solution_primary direct
_atom_sites_solution_secondary difmap
_audit_creation_method SHELXL-97
_cell_angle_alpha 90.00
_cell_angle_beta 90.00
_cell_angle_gamma 90.00
_cell_formula_units_Z 4
_cell_length_a 7.1470(8)
_cell_length_b 8.8352(10)
_cell_length_c 27.978(3)
_cell_measurement_reflns_used 7834
_cell_measurement_temperature 193(2)
_cell_measurement_theta_max 28.31
_cell_measurement_theta_min 2.73
_cell_volume 1766.7(3)
_computing_cell_refinement 'Bruker SMART'
_computing_data_collection 'Bruker SMART'
_computing_data_reduction 'Bruker SAINT'
_computing_molecular_graphics 'Bruker SHELXTL'
_computing_publication_material 'Bruker SHELXTL'
_computing_structure_refinement 'SHELXL-97 (Sheldrick, 1997)'
_computing_structure_solution 'SHELXS-97 (Sheldrick, 1990)'
_diffrn_ambient_temperature 193(2)
_diffrn_measured_fraction_theta_full 0.996
_diffrn_measured_fraction_theta_max 0.996
_diffrn_measurement_device_type 'CCD area detector'
_diffrn_measurement_method 'phi and omega scans'
_diffrn_radiation_monochromator graphite
_diffrn_radiation_source 'normal-focus sealed tube'
_diffrn_radiation_type MoK\a
_diffrn_radiation_wavelength 0.71073
_diffrn_reflns_av_R_equivalents 0.0269
_diffrn_reflns_av_sigmaI/netI 0.0205
_diffrn_reflns_limit_h_max 9
_diffrn_reflns_limit_h_min -9
_diffrn_reflns_limit_k_max 11
_diffrn_reflns_limit_k_min -11
_diffrn_reflns_limit_l_max 36
_diffrn_reflns_limit_l_min -37
_diffrn_reflns_number 21637
_diffrn_reflns_theta_full 28.35
_diffrn_reflns_theta_max 28.35
_diffrn_reflns_theta_min 2.42
_exptl_absorpt_coefficient_mu 0.200
_exptl_absorpt_correction_type none
_exptl_crystal_colour colorless
_exptl_crystal_density_diffrn 1.306
_exptl_crystal_density_meas ?
_exptl_crystal_description chunk
_exptl_crystal_F_000 744
_exptl_crystal_size_max 0.1
_exptl_crystal_size_mid 0.1
_exptl_crystal_size_min 0.05
_refine_diff_density_max 0.346
_refine_diff_density_min -0.135
_refine_diff_density_rms 0.059
_refine_ls_abs_structure_details 'Flack H D (1983), Acta Cryst. A39, 876-881'
_refine_ls_abs_structure_Flack 0.01(6)
_refine_ls_extinction_method none
_refine_ls_goodness_of_fit_ref 1.067
_refine_ls_hydrogen_treatment mixed
_refine_ls_matrix_type full
_refine_ls_number_parameters 317
_refine_ls_number_reflns 4368
_refine_ls_number_restraints 0
_refine_ls_restrained_S_all 1.067
_refine_ls_R_factor_all 0.0372
_refine_ls_R_factor_gt 0.0358
_refine_ls_shift/su_max 0.001
_refine_ls_shift/su_mean 0.000
_refine_ls_structure_factor_coef Fsqd
_refine_ls_weighting_details 'calc w=1/[\s^2^(Fo^2^)+(0.0605P)^2^+0.1514P] where P=(Fo^2^+2Fc^2^)/3'
_refine_ls_weighting_scheme calc
_refine_ls_wR_factor_gt 0.0891
_refine_ls_wR_factor_ref 0.0903
_reflns_number_gt 4201
_reflns_number_total 4368
_reflns_threshold_expression >2sigma(I)
_cod_data_source_file ja807243t_si_001.cif
_cod_data_source_block hm04_0m
_cod_depositor_comments
;
The following automatic conversions were performed:

'_exptl_crystal_density_meas' value 'none' was changed to '?' - the
value is perceived as not measured.

Automatic conversion script
Id: cif_fix_values 3008 2015-01-20 13:52:24Z robertas 
;
_cod_database_code 4108956

loop_
_symmetry_equiv_pos_as_xyz
'x, y, z'
'-x+1/2, -y, z+1/2'
'-x, y+1/2, -z+1/2'
'x+1/2, -y+1/2, -z'

loop_
_atom_site_label
_atom_site_type_symbol
_atom_site_fract_x
_atom_site_fract_y
_atom_site_fract_z
_atom_site_U_iso_or_equiv
_atom_site_adp_type
_atom_site_occupancy
_atom_site_symmetry_multiplicity
_atom_site_calc_flag
S1 S -0.04739(6) 0.74582(4) 0.061486(12) 0.03986(11) Uani 1 1 d
C1 C 0.06287(17) 0.45114(14) 0.06138(4) 0.0245(2) Uani 1 1 d
C4 C 0.01917(18) 0.41713(15) -0.03799(4) 0.0264(2) Uani 1 1 d
C6 C -0.00022(18) 0.57208(14) 0.03267(4) 0.0246(2) Uani 1 1 d
C5 C -0.02322(18) 0.55389(15) -0.01649(4) 0.0261(2) Uani 1 1 d
C3 C 0.0833(2) 0.29752(15) -0.01062(5) 0.0308(3) Uani 1 1 d
C2 C 0.1018(2) 0.31389(15) 0.03837(4) 0.0298(3) Uani 1 1 d
C7 C -0.0296(2) 0.88349(17) 0.01472(6) 0.0366(3) Uani 1 1 d
N1 N 0.08061(18) 0.46962(13) 0.11057(4) 0.0316(2) Uani 1 1 d
C8 C 0.18446(18) 0.36539(14) 0.14086(4) 0.0261(2) Uani 1 1 d
C9 C 0.04197(19) 0.27729(15) 0.17143(5) 0.0292(3) Uani 1 1 d
C12 C 0.0686(2) 0.02797(16) 0.19318(5) 0.0371(3) Uani 1 1 d
C10 C -0.0936(2) 0.18331(19) 0.14383(6) 0.0379(3) Uani 1 1 d
C11 C -0.0775(2) 0.04038(19) 0.15666(6) 0.0422(4) Uani 1 1 d
O1 O 0.13901(15) 0.16877(11) 0.20087(3) 0.0328(2) Uani 1 1 d
O2 O 0.1266(2) -0.07975(13) 0.21450(5) 0.0536(3) Uani 1 1 d
C13 C 0.33392(18) 0.44442(14) 0.17154(4) 0.0266(2) Uani 1 1 d
C15 C 0.4110(2) 0.62667(19) 0.23805(5) 0.0374(3) Uani 1 1 d
C16 C 0.5556(2) 0.70328(18) 0.20659(5) 0.0373(3) Uani 1 1 d
C14 C 0.2557(2) 0.55594(18) 0.20803(5) 0.0344(3) Uani 1 1 d
C18 C 0.4816(2) 0.52023(18) 0.14022(5) 0.0373(3) Uani 1 1 d
C17 C 0.6348(2) 0.5928(2) 0.17040(7) 0.0440(4) Uani 1 1 d
O3 O 0.00219(16) 0.38931(12) -0.08627(3) 0.0353(2) Uani 1 1 d
C19 C -0.0550(3) 0.51200(19) -0.11538(5) 0.0388(3) Uani 1 1 d
H5 H 0.398(2) 0.370(2) 0.1899(6) 0.032(4) Uiso 1 1 d
H3 H 0.024(3) 0.595(2) -0.1113(6) 0.033(4) Uiso 1 1 d
H1 H -0.063(2) 0.6382(19) -0.0349(6) 0.028(4) Uiso 1 1 d
H2 H 0.144(2) 0.2291(19) 0.0550(6) 0.030(4) Uiso 1 1 d
H4 H -0.130(3) 0.877(2) -0.0105(7) 0.049(5) Uiso 1 1 d
H9 H 0.419(3) 0.604(2) 0.1212(6) 0.036(4) Uiso 1 1 d
H7 H -0.020(3) 0.346(2) 0.1927(7) 0.038(5) Uiso 1 1 d
H6 H 0.243(2) 0.2903(19) 0.1213(6) 0.028(4) Uiso 1 1 d
H8 H 0.654(3) 0.741(2) 0.2243(6) 0.035(4) Uiso 1 1 d
H10 H 0.110(3) 0.203(2) -0.0244(7) 0.048(5) Uiso 1 1 d
H12 H -0.027(3) 0.979(3) 0.0312(8) 0.054(6) Uiso 1 1 d
H14 H 0.539(3) 0.450(3) 0.1182(8) 0.049(5) Uiso 1 1 d
H17 H 0.363(3) 0.699(2) 0.2600(7) 0.048(5) Uiso 1 1 d
H16 H 0.467(3) 0.549(2) 0.2575(7) 0.041(5) Uiso 1 1 d
H11 H 0.080(4) 0.877(3) -0.0008(8) 0.062(7) Uiso 1 1 d
H13 H -0.172(3) 0.225(3) 0.1203(9) 0.062(6) Uiso 1 1 d
H15 H 0.497(3) 0.786(2) 0.1896(7) 0.044(5) Uiso 1 1 d
H18 H 0.188(3) 0.639(2) 0.1934(7) 0.042(5) Uiso 1 1 d
H19 H 0.080(3) 0.561(2) 0.1205(7) 0.038(5) Uiso 1 1 d
H23 H -0.181(3) 0.547(2) -0.1085(7) 0.042(5) Uiso 1 1 d
H21 H -0.142(3) -0.041(3) 0.1477(8) 0.057(6) Uiso 1 1 d
H22 H -0.047(3) 0.467(2) -0.1485(7) 0.045(5) Uiso 1 1 d
H24 H 0.698(3) 0.514(3) 0.1855(8) 0.055(6) Uiso 1 1 d
H20 H 0.170(3) 0.513(2) 0.2274(8) 0.048(5) Uiso 1 1 d
H25 H 0.731(4) 0.642(3) 0.1522(8) 0.059(6) Uiso 1 1 d

loop_
_atom_site_aniso_label
_atom_site_aniso_U_11
_atom_site_aniso_U_22
_atom_site_aniso_U_33
_atom_site_aniso_U_23
_atom_site_aniso_U_13
_atom_site_aniso_U_12
S1 0.0645(3) 0.02610(16) 0.02894(16) 0.00047(13) 0.00032(15) 0.01404(16)
C1 0.0261(5) 0.0263(5) 0.0212(5) 0.0017(4) -0.0015(4) 0.0020(5)
C4 0.0281(6) 0.0305(6) 0.0206(5) 0.0015(4) -0.0014(4) -0.0047(5)
C6 0.0278(6) 0.0223(5) 0.0236(5) 0.0007(4) -0.0001(4) 0.0028(4)
C5 0.0261(5) 0.0280(6) 0.0242(5) 0.0050(5) -0.0016(4) 0.0006(5)
C3 0.0408(7) 0.0257(6) 0.0259(6) -0.0007(5) -0.0012(5) 0.0005(5)
C2 0.0403(7) 0.0247(6) 0.0243(6) 0.0023(5) -0.0034(5) 0.0041(5)
C7 0.0365(7) 0.0278(6) 0.0456(8) 0.0083(6) 0.0000(7) 0.0035(6)
N1 0.0476(7) 0.0263(5) 0.0210(5) -0.0011(4) -0.0049(4) 0.0121(5)
C8 0.0339(6) 0.0236(6) 0.0207(5) 0.0002(4) -0.0013(4) 0.0076(5)
C9 0.0330(6) 0.0285(6) 0.0262(6) -0.0005(5) -0.0014(5) 0.0059(5)
C12 0.0400(7) 0.0304(6) 0.0409(7) 0.0008(6) 0.0148(6) 0.0017(6)
C10 0.0330(7) 0.0464(8) 0.0344(7) -0.0049(6) -0.0024(6) -0.0018(6)
C11 0.0416(8) 0.0401(8) 0.0449(8) -0.0118(6) 0.0082(7) -0.0073(7)
O1 0.0388(5) 0.0293(5) 0.0302(5) 0.0065(4) -0.0032(4) 0.0021(4)
O2 0.0601(8) 0.0342(6) 0.0664(8) 0.0151(5) 0.0155(6) 0.0096(5)
C13 0.0340(6) 0.0249(5) 0.0208(5) 0.0019(4) -0.0008(5) 0.0050(5)
C15 0.0497(9) 0.0390(7) 0.0234(6) -0.0010(6) -0.0015(6) -0.0041(7)
C16 0.0459(8) 0.0336(7) 0.0324(7) 0.0020(6) -0.0036(6) -0.0051(6)
C14 0.0381(7) 0.0400(8) 0.0251(6) -0.0065(6) 0.0052(5) -0.0012(6)
C18 0.0438(8) 0.0384(7) 0.0296(6) -0.0029(6) 0.0106(6) -0.0011(6)
C17 0.0370(8) 0.0456(9) 0.0494(9) -0.0025(7) 0.0083(7) -0.0031(7)
O3 0.0503(6) 0.0359(5) 0.0196(4) 0.0008(4) -0.0036(4) -0.0022(4)
C19 0.0504(8) 0.0422(8) 0.0239(6) 0.0050(6) -0.0062(6) -0.0020(7)

loop_
_atom_type_symbol
_atom_type_description
_atom_type_scat_dispersion_real
_atom_type_scat_dispersion_imag
_atom_type_scat_source
C C 0.0033 0.0016 'International Tables Vol C Tables 4.2.6.8 and 6.1.1.4'
H H 0.0000 0.0000 'International Tables Vol C Tables 4.2.6.8 and 6.1.1.4'
N N 0.0061 0.0033 'International Tables Vol C Tables 4.2.6.8 and 6.1.1.4'
O O 0.0106 0.0060 'International Tables Vol C Tables 4.2.6.8 and 6.1.1.4'
S S 0.1246 0.1234 'International Tables Vol C Tables 4.2.6.8 and 6.1.1.4'

loop_
_geom_angle_atom_site_label_1
_geom_angle_atom_site_label_2
_geom_angle_atom_site_label_3
_geom_angle
C6 S1 C7 104.07(7)
N1 C1 C2 122.54(11)
N1 C1 C6 120.22(11)
C2 C1 C6 117.23(11)
O3 C4 C5 124.24(12)
O3 C4 C3 115.82(12)
C5 C4 C3 119.94(11)
C5 C6 C1 120.79(11)
C5 C6 S1 121.86(10)
C1 C6 S1 117.35(9)
C4 C5 C6 120.25(11)
C4 C5 H1 121.0(10)
C6 C5 H1 118.7(10)
C4 C3 C2 119.99(12)
C4 C3 H10 121.3(12)
C2 C3 H10 118.6(12)
C3 C2 C1 121.76(12)
C3 C2 H2 116.2(10)
C1 C2 H2 122.0(10)
S1 C7 H4 115.0(12)
S1 C7 H12 104.3(13)
H4 C7 H12 113.7(18)
S1 C7 H11 111.7(15)
H4 C7 H11 106.0(18)
H12 C7 H11 106(2)
C1 N1 C8 123.25(11)
C1 N1 H19 115.6(13)
C8 N1 H19 114.3(13)
N1 C8 C13 113.08(11)
N1 C8 C9 107.81(11)
C13 C8 C9 112.25(10)
N1 C8 H6 109.3(10)
C13 C8 H6 109.1(10)
C9 C8 H6 105.0(10)
O1 C9 C10 103.77(11)
O1 C9 C8 109.58(10)
C10 C9 C8 115.03(11)
O1 C9 H7 106.9(11)
C10 C9 H7 111.9(11)
C8 C9 H7 109.2(11)
O2 C12 O1 121.36(15)
O2 C12 C11 130.82(16)
O1 C12 C11 107.82(13)
C11 C10 C9 109.61(14)
C11 C10 H13 128.1(14)
C9 C10 H13 122.2(14)
C10 C11 C12 108.90(14)
C10 C11 H21 130.7(15)
C12 C11 H21 120.3(15)
C12 O1 C9 109.88(11)
C14 C13 C18 110.74(12)
C14 C13 C8 114.36(11)
C18 C13 C8 111.04(11)
C14 C13 H5 105.3(11)
C18 C13 H5 106.3(11)
C8 C13 H5 108.6(11)
C16 C15 C14 111.04(12)
C16 C15 H17 108.9(13)
C14 C15 H17 111.5(13)
C16 C15 H16 111.4(12)
C14 C15 H16 108.7(13)
H17 C15 H16 105.1(17)
C17 C16 C15 110.75(13)
C17 C16 H8 107.8(11)
C15 C16 H8 111.6(11)
C17 C16 H15 108.6(12)
C15 C16 H15 109.2(12)
H8 C16 H15 108.9(17)
C13 C14 C15 111.51(13)
C13 C14 H18 112.8(12)
C15 C14 H18 106.8(11)
C13 C14 H20 112.5(13)
C15 C14 H20 109.5(13)
H18 C14 H20 103.3(18)
C17 C18 C13 111.29(12)
C17 C18 H9 107.6(11)
C13 C18 H9 108.3(11)
C17 C18 H14 108.5(13)
C13 C18 H14 112.3(13)
H9 C18 H14 108.7(16)
C16 C17 C18 111.90(14)
C16 C17 H24 111.1(14)
C18 C17 H24 106.7(14)
C16 C17 H25 109.4(14)
C18 C17 H25 114.3(13)
H24 C17 H25 103.1(19)
C4 O3 C19 116.91(11)
O3 C19 H3 110.8(11)
O3 C19 H23 113.5(12)
H3 C19 H23 106.6(16)
O3 C19 H22 102.0(12)
H3 C19 H22 113.1(16)
H23 C19 H22 111.1(17)

loop_
_geom_bond_atom_site_label_1
_geom_bond_atom_site_label_2
_geom_bond_distance
S1 C6 1.7663(13)
S1 C7 1.7911(16)
C1 N1 1.3916(16)
C1 C2 1.4009(17)
C1 C6 1.4107(16)
C4 O3 1.3783(15)
C4 C5 1.3833(19)
C4 C3 1.3834(18)
C6 C5 1.3945(17)
C5 H1 0.949(17)
C3 C2 1.3843(18)
C3 H10 0.94(2)
C2 H2 0.933(17)
C7 H4 1.01(2)
C7 H12 0.96(2)
C7 H11 0.90(3)
N1 C8 1.4551(16)
N1 H19 0.85(2)
C8 C13 1.5379(18)
C8 C9 1.5410(19)
C8 H6 0.957(17)
C9 O1 1.4418(15)
C9 C10 1.491(2)
C9 H7 0.960(19)
C12 O2 1.1973(19)
C12 O1 1.3590(18)
C12 C11 1.465(2)
C10 C11 1.318(2)
C10 H13 0.94(2)
C11 H21 0.89(2)
C13 C14 1.5248(18)
C13 C18 1.5267(19)
C13 H5 0.953(18)
C15 C16 1.517(2)
C15 C14 1.526(2)
C15 H17 0.95(2)
C15 H16 0.96(2)
C16 C17 1.516(2)
C16 H8 0.919(19)
C16 H15 0.96(2)
C14 H18 0.97(2)
C14 H20 0.90(2)
C18 C17 1.524(2)
C18 H9 1.015(18)
C18 H14 0.96(2)
C17 H24 0.93(2)
C17 H25 0.96(3)
O3 C19 1.4161(18)
C19 H3 0.928(19)
C19 H23 0.97(2)
C19 H22 1.01(2)

loop_
_geom_hbond_atom_site_label_D
_geom_hbond_atom_site_label_H
_geom_hbond_atom_site_label_A
_geom_hbond_distance_DH
_geom_hbond_distance_HA
_geom_hbond_distance_DA
_geom_hbond_angle_DHA
N1 H19 S1 0.85(2) 2.494(19) 2.9457(12) 113.9(15)

loop_
_geom_torsion_atom_site_label_1
_geom_torsion_atom_site_label_2
_geom_torsion_atom_site_label_3
_geom_torsion_atom_site_label_4
_geom_torsion
N1 C1 C6 C5 -178.34(12)
C2 C1 C6 C5 0.34(19)
N1 C1 C6 S1 1.89(17)
C2 C1 C6 S1 -179.43(10)
C7 S1 C6 C5 -22.29(13)
C7 S1 C6 C1 157.48(11)
O3 C4 C5 C6 -179.48(12)
C3 C4 C5 C6 0.5(2)
C1 C6 C5 C4 -1.23(19)
S1 C6 C5 C4 178.53(10)
O3 C4 C3 C2 -178.86(13)
C5 C4 C3 C2 1.2(2)
C4 C3 C2 C1 -2.1(2)
N1 C1 C2 C3 179.98(13)
C6 C1 C2 C3 1.3(2)
C2 C1 N1 C8 16.4(2)
C6 C1 N1 C8 -165.01(13)
C1 N1 C8 C13 126.12(13)
C1 N1 C8 C9 -109.19(14)
N1 C8 C9 O1 178.04(10)
C13 C8 C9 O1 -56.77(13)
N1 C8 C9 C10 61.62(15)
C13 C8 C9 C10 -173.19(11)
O1 C9 C10 C11 1.01(16)
C8 C9 C10 C11 120.69(14)
C9 C10 C11 C12 -0.25(18)
O2 C12 C11 C10 179.46(17)
O1 C12 C11 C10 -0.67(17)
O2 C12 O1 C9 -178.78(14)
C11 C12 O1 C9 1.33(15)
C10 C9 O1 C12 -1.43(14)
C8 C9 O1 C12 -124.76(12)
N1 C8 C13 C14 63.98(15)
C9 C8 C13 C14 -58.27(14)
N1 C8 C13 C18 -62.22(15)
C9 C8 C13 C18 175.53(11)
C14 C15 C16 C17 -56.06(18)
C18 C13 C14 C15 -55.21(16)
C8 C13 C14 C15 178.43(12)
C16 C15 C14 C13 56.34(17)
C14 C13 C18 C17 54.33(16)
C8 C13 C18 C17 -177.49(12)
C15 C16 C17 C18 55.79(18)
C13 C18 C17 C16 -55.13(18)
C5 C4 O3 C19 2.8(2)
C3 C4 O3 C19 -177.17(13)
